data_4348792
loop_
_publ_author_name
'Corbin, William C.'
'Nichol, Gary S.'
'Zheng, Zhiping'

_publ_section_title
;
 Amidine Production by the Addition of NH<sub>3</sub> to Nitrile(s) Bound
 to and Activated by the Lewis Acidic
 [Re<sub>6</sub>(\m<sub>3</sub>-Se)<sub>8</sub>]<sup>2+</sup> Cluster
 Core.
;
_journal_issue 19
_journal_name_full 'Inorganic chemistry'
_journal_page_first 9505
_journal_page_last 9508
_journal_paper_doi 10.1021/acs.inorgchem.6b01643
_journal_volume 55
_journal_year 2016
_chemical_formula_moiety 'C28 H72 N4 P4 Re6 Se8, 2(B F4), 1.5(C H2 Cl2)'
_chemical_formula_sum 'C29.5 H75 B2 Cl3 F8 N4 P4 Re6 Se8'
_chemical_formula_weight 2638.66
_space_group_crystal_system monoclinic
_space_group_IT_number 14
_space_group_name_Hall '-P 2yn'
_space_group_name_H-M_alt 'P 1 21/n 1'
_atom_sites_solution_hydrogens mixed
_atom_sites_solution_primary direct
_audit_creation_date 2014-10-27
_audit_creation_method
;
Olex2 1.2-beta
(compiled 2014.10.22 svn.r3046 for OlexSys, GUI svn.r4928)
;
_cell_angle_alpha 90
_cell_angle_beta 92.5739(17)
_cell_angle_gamma 90
_cell_formula_units_Z 4
_cell_length_a 12.2832(5)
_cell_length_b 17.9598(8)
_cell_length_c 27.4523(12)
_cell_measurement_reflns_used 9933
_cell_measurement_temperature 100.0
_cell_measurement_theta_max 27.119
_cell_measurement_theta_min 2.386
_cell_volume 6050.0(5)
_computing_cell_refinement 'SAINT v8.34A (Bruker, 2013)'
_computing_data_reduction 'SAINT v8.34A (Bruker, 2013)'
_computing_molecular_graphics 'Olex2 (Dolomanov et al., 2009)'
_computing_publication_material 'Olex2 (Dolomanov et al., 2009)'
_computing_structure_refinement 'ShelXL (Sheldrick, 2008)'
_computing_structure_solution 'ShelXS (Sheldrick, 2008)'
_diffrn_ambient_temperature 100.0
_diffrn_measured_fraction_theta_full 1.000
_diffrn_measured_fraction_theta_max 1.000
_diffrn_measurement_device_type 'Bruker APEX-II CCD'
_diffrn_measurement_method '\f and \w scans'
_diffrn_radiation_type MoK\a
_diffrn_radiation_wavelength 0.71073
_diffrn_reflns_av_R_equivalents 0.0486
_diffrn_reflns_av_unetI/netI 0.0283
_diffrn_reflns_Laue_measured_fraction_full 1.000
_diffrn_reflns_Laue_measured_fraction_max 1.000
_diffrn_reflns_limit_h_max 15
_diffrn_reflns_limit_h_min -15
_diffrn_reflns_limit_k_max 22
_diffrn_reflns_limit_k_min -22
_diffrn_reflns_limit_l_max 34
_diffrn_reflns_limit_l_min -34
_diffrn_reflns_number 92970
_diffrn_reflns_point_group_measured_fraction_full 1.000
_diffrn_reflns_point_group_measured_fraction_max 1.000
_diffrn_reflns_theta_full 26.000
_diffrn_reflns_theta_max 26.372
_diffrn_reflns_theta_min 1.355
_diffrn_standards_number 0
_exptl_absorpt_coefficient_mu 17.061
_exptl_absorpt_correction_T_max 0.7455
_exptl_absorpt_correction_T_min 0.4759
_exptl_absorpt_correction_type multi-scan
_exptl_absorpt_process_details
;
SADABS-2012/1 (Bruker,2012) was used for absorption correction.
wR2(int) was 0.0896 before and 0.0531 after correction.
The Ratio of minimum to maximum transmission is 0.6384.
The \l/2 correction factor is 0.0015.
;
_exptl_crystal_colour orange
_exptl_crystal_colour_primary orange
_exptl_crystal_density_diffrn 2.897
_exptl_crystal_description block
_exptl_crystal_F_000 4780
_exptl_crystal_recrystallization_method
'The material was recrystallised from a mixture of DCM and diethyl ether by solvent layering'
_exptl_crystal_size_max 0.211
_exptl_crystal_size_mid 0.106
_exptl_crystal_size_min 0.087
_refine_diff_density_max 2.694
_refine_diff_density_min -1.435
_refine_diff_density_rms 0.246
_refine_ls_extinction_method none
_refine_ls_goodness_of_fit_ref 1.115
_refine_ls_hydrogen_treatment mixed
_refine_ls_matrix_type full
_refine_ls_number_parameters 618
_refine_ls_number_reflns 12371
_refine_ls_number_restraints 18
_refine_ls_restrained_S_all 1.114
_refine_ls_R_factor_all 0.0484
_refine_ls_R_factor_gt 0.0365
_refine_ls_shift/su_max 0.001
_refine_ls_shift/su_mean 0.000
_refine_ls_structure_factor_coef Fsqd
_refine_ls_weighting_details 'w=1/[\s^2^(Fo^2^)+(0.0207P)^2^+139.9752P] where P=(Fo^2^+2Fc^2^)/3'
_refine_ls_weighting_scheme calc
_refine_ls_wR_factor_gt 0.0795
_refine_ls_wR_factor_ref 0.0840
_reflns_Friedel_coverage 0.000
_reflns_number_gt 10151
_reflns_number_total 12371
_reflns_threshold_expression 'I > 2\s(I)'
_cod_data_source_file ic6b01643_si_004.cif
_cod_data_source_block mo_cc30a_0m
_cod_original_formula_sum 'C29.50 H75 B2 Cl3 F8 N4 P4 Re6 Se8'
_cod_database_code 4348792
_shelx_space_group_comment
;
The symmetry employed for this shelxl refinement is uniquely defined
by the following loop, which should always be used as a source of
symmetry information in preference to the above space-group names.
They are only intended as comments.
;
_olex2_refinement_description
;
1. Fixed Uiso
 At 1.2 times of:
  All C(H,H) groups, All N(H) groups, All N(H,H) groups
 At 1.5 times of:
  All C(H,H,H) groups
2. Restrained distances
 N4-H4B = N4-H4A = N3-H3
 0.83 with sigma of 0.02
 N2-H2B = N2-H2A
 0.83 with sigma of 0.02
3. Rigid bond restraints
 C12, C11
 with sigma for 1-2 distances of 0.01 and sigma for 1-3 distances of 0.01
4. Uiso/Uaniso restraints and constraints
Uanis(C12) \\sim Ueq: with sigma of 0.1 and sigma for terminal atoms of 0.2
5. Rigid body (RIGU) restrains
 C12, C11
 with sigma for 1-2 distances of 0.004 and sigma for 1-3 distances of 0.004
 C10, C9
 with sigma for 1-2 distances of 0.004 and sigma for 1-3 distances of 0.004
6. Others
 Fixed Sof: C30(0.5) H30A(0.5) H30B(0.5)
7.a Secondary CH2 refined with riding coordinates:
 C1(H1A,H1B), C3(H3A,H3B), C5(H5A,H5B), C7(H7A,H7B), C9(H9A,H9B), C11(H11A,
 H11B), C13(H13A,H13B), C15(H15A,H15B), C17(H17A,H17B), C19(H19A,H19B),
 C21(H21A,H21B), C23(H23A,H23B), C29(H29A,H29B), C30(H30A,H30B)
7.b Idealised Me refined as rotating group:
 C2(H2C,H2D,H2E), C4(H4C,H4D,H4E), C6(H6A,H6B,H6C), C8(H8A,H8B,H8C), C10(H10A,
 H10B,H10C), C12(H12A,H12B,H12C), C14(H14A,H14B,H14C), C16(H16A,H16B,H16C),
 C18(H18A,H18B,H18C), C20(H20A,H20B,H20C), C22(H22A,H22B,H22C), C24(H24A,H24B,
 H24C), C26(H26A,H26B,H26C), C28(H28A,H28B,H28C)
;
_shelx_shelxl_version_number 2014/7
_olex2_diffrn_ambient_temperature_device 'Oxford Cryosystems Cryostream 700+'
_olex2_exptl_crystal_mounting_method 'The crystal was mounted on a mylar loop in Paratone oil'
_olex2_submission_original_sample_id cc30a
_olex2_submission_special_instructions 'No special instructions were received'

loop_
_space_group_symop_operation_xyz
'x, y, z'
'-x+1/2, y+1/2, -z+1/2'
'-x, -y, -z'
'x-1/2, -y-1/2, z-1/2'

loop_
_atom_site_label
_atom_site_type_symbol
_atom_site_fract_x
_atom_site_fract_y
_atom_site_fract_z
_atom_site_U_iso_or_equiv
_atom_site_adp_type
_atom_site_occupancy
_atom_site_site_symmetry_order
_atom_site_calc_flag
_atom_site_refinement_flags_posn
_atom_site_refinement_flags_adp
_atom_site_refinement_flags_occupancy
Re1 Re 0.17692(3) 0.69826(2) 0.40592(2) 0.01076(8) Uani 1 1 d . . .
Re2 Re 0.35918(3) 0.75914(2) 0.37662(2) 0.01098(8) Uani 1 1 d . . .
Re3 Re 0.31588(3) 0.61755(2) 0.35717(2) 0.00914(8) Uani 1 1 d . . .
Re4 Re 0.12669(3) 0.65659(2) 0.31537(2) 0.00997(8) Uani 1 1 d . . .
Re5 Re 0.30760(3) 0.71728(2) 0.28634(2) 0.01024(8) Uani 1 1 d . . .
Re6 Re 0.16916(3) 0.79741(2) 0.33504(2) 0.01212(8) Uani 1 1 d . . .
Se1 Se 0.22146(8) 0.83262(5) 0.42246(3) 0.01548(19) Uani 1 1 d . . .
Se2 Se 0.36157(7) 0.66279(5) 0.44299(3) 0.01272(18) Uani 1 1 d . . .
Se3 Se 0.48591(7) 0.67937(5) 0.32881(3) 0.01336(18) Uani 1 1 d . . .
Se4 Se 0.34539(8) 0.85264(5) 0.30755(3) 0.01453(19) Uani 1 1 d . . .
Se5 Se -0.00095(7) 0.73478(5) 0.36277(3) 0.01513(19) Uani 1 1 d . . .
Se6 Se 0.13946(7) 0.56421(5) 0.38469(3) 0.01183(18) Uani 1 1 d . . .
Se7 Se 0.26407(7) 0.58182(5) 0.27043(3) 0.01098(17) Uani 1 1 d . . .
Se8 Se 0.12395(7) 0.75375(5) 0.24915(3) 0.01415(19) Uani 1 1 d . . .
P1 P 0.0838(2) 0.68807(14) 0.48360(9) 0.0165(5) Uani 1 1 d . . .
P2 P 0.5172(2) 0.82372(15) 0.41790(10) 0.0199(5) Uani 1 1 d . . .
P3 P 0.40457(19) 0.49538(13) 0.37243(9) 0.0139(5) Uani 1 1 d . . .
P4 P -0.03067(19) 0.59315(13) 0.27370(9) 0.0145(5) Uani 1 1 d . . .
N1 N 0.3783(7) 0.7263(4) 0.2165(3) 0.0174(17) Uani 1 1 d . . .
H1 H 0.343(9) 0.705(6) 0.187(4) 0.021 Uiso 1 1 d R . .
N2 N 0.5383(8) 0.7899(5) 0.2322(3) 0.024(2) Uani 1 1 d D . .
H2A H 0.595(6) 0.809(6) 0.222(4) 0.029 Uiso 1 1 d DR . .
H2B H 0.539(10) 0.808(6) 0.2598(19) 0.029 Uiso 1 1 d DR . .
N3 N 0.0786(7) 0.8971(5) 0.3219(3) 0.0192(18) Uani 1 1 d D . .
H3 H 0.024(6) 0.889(6) 0.304(3) 0.023 Uiso 1 1 d DR . .
N4 N 0.1841(8) 0.9912(5) 0.3548(4) 0.026(2) Uani 1 1 d D . .
H4A H 0.188(10) 1.0367(17) 0.360(4) 0.031 Uiso 1 1 d DR . .
H4B H 0.233(7) 0.960(5) 0.356(4) 0.031 Uiso 1 1 d DR . .
C1 C -0.0316(8) 0.6248(6) 0.4802(4) 0.022(2) Uani 1 1 d . . .
H1A H -0.0836 0.6426 0.4541 0.027 Uiso 1 1 calc R . .
H1B H -0.0052 0.5752 0.4701 0.027 Uiso 1 1 calc R . .
C2 C -0.0944(9) 0.6149(7) 0.5274(4) 0.031(3) Uani 1 1 d . . .
H2C H -0.0429 0.6026 0.5545 0.046 Uiso 1 1 calc GR . .
H2D H -0.1477 0.5746 0.5229 0.046 Uiso 1 1 calc GR . .
H2E H -0.1323 0.6613 0.5347 0.046 Uiso 1 1 calc GR . .
C3 C 0.0301(8) 0.7744(6) 0.5092(4) 0.025(2) Uani 1 1 d . . .
H3A H -0.0011 0.7625 0.5409 0.030 Uiso 1 1 calc R . .
H3B H 0.0917 0.8091 0.5157 0.030 Uiso 1 1 calc R . .
C4 C -0.0574(10) 0.8146(7) 0.4771(4) 0.032(3) Uani 1 1 d . . .
H4C H -0.0831 0.8586 0.4944 0.048 Uiso 1 1 calc GR . .
H4D H -0.1188 0.7808 0.4701 0.048 Uiso 1 1 calc GR . .
H4E H -0.0262 0.8300 0.4465 0.048 Uiso 1 1 calc GR . .
C5 C 0.1687(9) 0.6537(7) 0.5356(4) 0.027(2) Uani 1 1 d . . .
H5A H 0.2358 0.6842 0.5386 0.032 Uiso 1 1 calc R . .
H5B H 0.1286 0.6608 0.5657 0.032 Uiso 1 1 calc R . .
C6 C 0.2009(10) 0.5725(7) 0.5319(4) 0.031(3) Uani 1 1 d . . .
H6A H 0.2549 0.5604 0.5580 0.047 Uiso 1 1 calc GR . .
H6B H 0.2322 0.5634 0.5002 0.047 Uiso 1 1 calc GR . .
H6C H 0.1363 0.5411 0.5350 0.047 Uiso 1 1 calc GR . .
C7 C 0.4789(11) 0.8899(7) 0.4647(5) 0.040(3) Uani 1 1 d . . .
H7A H 0.4243 0.8660 0.4851 0.048 Uiso 1 1 calc R . .
H7B H 0.5441 0.9007 0.4861 0.048 Uiso 1 1 calc R . .
C8 C 0.4318(14) 0.9639(8) 0.4453(7) 0.071(6) Uani 1 1 d . . .
H8A H 0.3982 0.9909 0.4718 0.107 Uiso 1 1 calc GR . .
H8B H 0.3766 0.9540 0.4192 0.107 Uiso 1 1 calc GR . .
H8C H 0.4904 0.9942 0.4324 0.107 Uiso 1 1 calc GR . .
C9 C 0.5995(12) 0.8754(9) 0.3758(5) 0.054(4) Uani 1 1 d . U .
H9A H 0.6249 0.8406 0.3507 0.064 Uiso 1 1 calc R . .
H9B H 0.5530 0.9133 0.3590 0.064 Uiso 1 1 calc R . .
C10 C 0.7006(14) 0.9150(11) 0.4005(6) 0.079(7) Uani 1 1 d . U .
H10A H 0.6802 0.9372 0.4314 0.119 Uiso 1 1 calc GR . .
H10B H 0.7260 0.9541 0.3789 0.119 Uiso 1 1 calc GR . .
H10C H 0.7589 0.8786 0.4068 0.119 Uiso 1 1 calc GR . .
C11 C 0.6128(9) 0.7651(6) 0.4536(5) 0.029(2) Uani 1 1 d . U .
H11A H 0.6668 0.7984 0.4704 0.035 Uiso 1 1 calc R . .
H11B H 0.5716 0.7405 0.4793 0.035 Uiso 1 1 calc R . .
C12 C 0.6749(13) 0.7057(12) 0.4279(8) 0.106(9) Uani 1 1 d . U .
H12A H 0.7208 0.6781 0.4518 0.159 Uiso 1 1 calc GR . .
H12B H 0.7209 0.7289 0.4039 0.159 Uiso 1 1 calc GR . .
H12C H 0.6235 0.6714 0.4113 0.159 Uiso 1 1 calc GR . .
C13 C 0.3886(9) 0.4636(6) 0.4347(4) 0.022(2) Uani 1 1 d . . .
H13A H 0.4239 0.5005 0.4570 0.027 Uiso 1 1 calc R . .
H13B H 0.3098 0.4637 0.4409 0.027 Uiso 1 1 calc R . .
C14 C 0.4340(10) 0.3868(6) 0.4481(4) 0.031(3) Uani 1 1 d . . .
H14A H 0.4274 0.3781 0.4831 0.047 Uiso 1 1 calc GR . .
H14B H 0.5109 0.3843 0.4402 0.047 Uiso 1 1 calc GR . .
H14C H 0.3929 0.3486 0.4296 0.047 Uiso 1 1 calc GR . .
C15 C 0.5511(9) 0.4937(7) 0.3654(5) 0.031(3) Uani 1 1 d . . .
H15A H 0.5847 0.5389 0.3803 0.038 Uiso 1 1 calc R . .
H15B H 0.5832 0.4496 0.3823 0.038 Uiso 1 1 calc R . .
C16 C 0.5750(12) 0.4904(9) 0.3086(5) 0.051(4) Uani 1 1 d . . .
H16A H 0.6524 0.4797 0.3048 0.077 Uiso 1 1 calc GR . .
H16B H 0.5566 0.5384 0.2934 0.077 Uiso 1 1 calc GR . .
H16C H 0.5307 0.4511 0.2929 0.077 Uiso 1 1 calc GR . .
C17 C 0.3580(9) 0.4171(5) 0.3341(4) 0.025(2) Uani 1 1 d . . .
H17A H 0.3706 0.4297 0.2997 0.030 Uiso 1 1 calc R . .
H17B H 0.4037 0.3732 0.3427 0.030 Uiso 1 1 calc R . .
C18 C 0.2395(11) 0.3953(7) 0.3377(5) 0.042(3) Uani 1 1 d . . .
H18A H 0.2250 0.3836 0.3717 0.063 Uiso 1 1 calc GR . .
H18B H 0.2239 0.3514 0.3173 0.063 Uiso 1 1 calc GR . .
H18C H 0.1928 0.4366 0.3265 0.063 Uiso 1 1 calc GR . .
C19 C -0.0981(9) 0.5216(6) 0.3092(4) 0.025(2) Uani 1 1 d . . .
H19A H -0.1523 0.4953 0.2876 0.030 Uiso 1 1 calc R . .
H19B H -0.0431 0.4847 0.3209 0.030 Uiso 1 1 calc R . .
C20 C -0.1562(10) 0.5532(9) 0.3534(4) 0.041(3) Uani 1 1 d . . .
H20A H -0.1038 0.5810 0.3744 0.062 Uiso 1 1 calc GR . .
H20B H -0.1866 0.5121 0.3720 0.062 Uiso 1 1 calc GR . .
H20C H -0.2151 0.5865 0.3420 0.062 Uiso 1 1 calc GR . .
C21 C -0.1375(8) 0.6580(6) 0.2530(4) 0.024(2) Uani 1 1 d . . .
H21A H -0.1625 0.6855 0.2817 0.028 Uiso 1 1 calc R . .
H21B H -0.1052 0.6949 0.2310 0.028 Uiso 1 1 calc R . .
C22 C -0.2382(9) 0.6229(7) 0.2260(4) 0.030(3) Uani 1 1 d . . .
H22A H -0.2683 0.5838 0.2464 0.046 Uiso 1 1 calc GR . .
H22B H -0.2165 0.6012 0.1951 0.046 Uiso 1 1 calc GR . .
H22C H -0.2935 0.6613 0.2194 0.046 Uiso 1 1 calc GR . .
C23 C -0.0001(9) 0.5388(7) 0.2198(4) 0.030(3) Uani 1 1 d . . .
H23A H 0.0563 0.5014 0.2291 0.036 Uiso 1 1 calc R . .
H23B H -0.0667 0.5115 0.2086 0.036 Uiso 1 1 calc R . .
C24 C 0.0397(10) 0.5849(8) 0.1773(4) 0.036(3) Uani 1 1 d . . .
H24A H 0.1057 0.6122 0.1879 0.054 Uiso 1 1 calc GR . .
H24B H -0.0171 0.6203 0.1665 0.054 Uiso 1 1 calc GR . .
H24C H 0.0562 0.5517 0.1502 0.054 Uiso 1 1 calc GR . .
C25 C 0.4685(8) 0.7561(5) 0.2025(4) 0.019(2) Uani 1 1 d . . .
C26 C 0.4964(10) 0.7548(7) 0.1498(4) 0.032(3) Uani 1 1 d . . .
H26A H 0.4886 0.8050 0.1360 0.048 Uiso 1 1 calc GR . .
H26B H 0.4470 0.7207 0.1317 0.048 Uiso 1 1 calc GR . .
H26C H 0.5717 0.7378 0.1471 0.048 Uiso 1 1 calc GR . .
C27 C 0.0926(8) 0.9681(5) 0.3329(4) 0.019(2) Uani 1 1 d . . .
C28 C 0.0070(9) 1.0248(6) 0.3207(5) 0.029(3) Uani 1 1 d . . .
H28A H -0.0151 1.0489 0.3507 0.044 Uiso 1 1 calc GR . .
H28B H -0.0562 1.0005 0.3045 0.044 Uiso 1 1 calc GR . .
H28C H 0.0362 1.0624 0.2989 0.044 Uiso 1 1 calc GR . .
F5 F 0.2421(5) 0.6443(4) 0.7133(3) 0.0442(19) Uani 1 1 d . . .
F6 F 0.2584(8) 0.5707(5) 0.7816(3) 0.067(3) Uani 1 1 d . . .
F7 F 0.2308(8) 0.6924(5) 0.7923(3) 0.061(2) Uani 1 1 d . . .
F8 F 0.3901(6) 0.6544(4) 0.7646(3) 0.0453(19) Uani 1 1 d . . .
B2 B 0.2864(13) 0.6342(10) 0.7603(7) 0.053(5) Uani 1 1 d . . .
F1 F 0.2196(6) 0.2296(5) 0.4375(3) 0.048(2) Uani 1 1 d . . .
F2 F 0.2143(6) 0.1473(4) 0.3735(3) 0.0426(18) Uani 1 1 d . . .
F3 F 0.3409(12) 0.1346(7) 0.4341(4) 0.116(5) Uani 1 1 d . . .
F4 F 0.3454(10) 0.2298(7) 0.3838(5) 0.108(4) Uani 1 1 d . . .
B1 B 0.2771(10) 0.1807(7) 0.4107(5) 0.029(3) Uani 1 1 d . . .
Cl1 Cl 0.3626(3) 0.7263(2) 0.63211(12) 0.0456(8) Uani 1 1 d . . .
Cl2 Cl 0.3040(3) 0.8582(2) 0.57508(14) 0.0557(9) Uani 1 1 d . . .
C29 C 0.4001(12) 0.7855(8) 0.5837(5) 0.047(3) Uani 1 1 d . . .
H29A H 0.4732 0.8069 0.5914 0.057 Uiso 1 1 calc R . .
H29B H 0.4038 0.7562 0.5533 0.057 Uiso 1 1 calc R . .
Cl3 Cl 0.0698(5) 0.9765(3) 0.5408(2) 0.109(2) Uani 1 1 d . . .
C30 C 0.065(3) 0.9958(18) 0.4732(13) 0.067(10) Uani 0.5 1 d . . P
H30A H 0.1164 1.0359 0.4654 0.080 Uiso 0.5 1 calc R . P
H30B H 0.0830 0.9506 0.4548 0.080 Uiso 0.5 1 calc R . P

loop_
_atom_site_aniso_label
_atom_site_aniso_U_11
_atom_site_aniso_U_22
_atom_site_aniso_U_33
_atom_site_aniso_U_23
_atom_site_aniso_U_13
_atom_site_aniso_U_12
Re1 0.01629(17) 0.00717(17) 0.00900(17) -0.00043(13) 0.00254(13) -0.00123(14)
Re2 0.01676(17) 0.00713(17) 0.00900(17) 0.00024(13) 0.00013(13) -0.00234(14)
Re3 0.01397(17) 0.00619(16) 0.00725(16) 0.00052(13) 0.00051(13) -0.00081(13)
Re4 0.01348(17) 0.00637(16) 0.01008(17) 0.00028(13) 0.00054(13) -0.00049(13)
Re5 0.01587(17) 0.00712(17) 0.00777(16) 0.00158(13) 0.00102(13) -0.00165(13)
Re6 0.01766(18) 0.00573(16) 0.01296(18) 0.00058(13) 0.00045(14) -0.00031(14)
Se1 0.0242(5) 0.0079(4) 0.0145(5) -0.0025(3) 0.0030(4) -0.0012(4)
Se2 0.0181(4) 0.0107(4) 0.0093(4) 0.0005(3) -0.0008(3) -0.0021(4)
Se3 0.0145(4) 0.0129(4) 0.0126(4) 0.0002(3) 0.0005(3) -0.0021(4)
Se4 0.0216(5) 0.0082(4) 0.0137(4) 0.0025(3) 0.0004(4) -0.0039(4)
Se5 0.0159(4) 0.0116(4) 0.0179(5) -0.0020(4) 0.0016(4) 0.0012(4)
Se6 0.0162(4) 0.0084(4) 0.0110(4) 0.0006(3) 0.0017(3) -0.0019(3)
Se7 0.0155(4) 0.0085(4) 0.0090(4) -0.0006(3) 0.0009(3) -0.0005(3)
Se8 0.0194(4) 0.0086(4) 0.0142(4) 0.0032(3) -0.0024(3) 0.0000(4)
P1 0.0214(12) 0.0168(12) 0.0117(12) -0.0027(10) 0.0050(9) -0.0034(10)
P2 0.0264(13) 0.0156(13) 0.0171(13) 0.0011(10) -0.0048(10) -0.0076(11)
P3 0.0181(12) 0.0106(11) 0.0129(12) 0.0010(9) 0.0008(9) 0.0019(9)
P4 0.0160(11) 0.0101(11) 0.0172(12) 0.0003(9) -0.0017(9) -0.0012(9)
N1 0.027(4) 0.012(4) 0.013(4) 0.005(3) 0.003(3) -0.004(3)
N2 0.028(5) 0.029(5) 0.015(4) -0.002(4) 0.004(4) -0.006(4)
N3 0.020(4) 0.011(4) 0.026(5) 0.001(3) -0.009(3) 0.001(3)
N4 0.032(5) 0.007(4) 0.038(5) -0.005(4) -0.005(4) 0.004(4)
C1 0.022(5) 0.026(6) 0.019(5) -0.009(4) 0.009(4) -0.005(4)
C2 0.033(6) 0.030(6) 0.030(6) -0.006(5) 0.017(5) -0.005(5)
C3 0.024(5) 0.029(6) 0.023(6) -0.008(5) 0.003(4) -0.003(5)
C4 0.039(7) 0.028(6) 0.030(6) -0.007(5) 0.013(5) 0.003(5)
C5 0.034(6) 0.037(7) 0.010(5) -0.001(4) -0.004(4) 0.001(5)
C6 0.040(7) 0.034(7) 0.019(6) 0.011(5) -0.001(5) 0.004(5)
C7 0.044(7) 0.028(6) 0.045(8) -0.021(6) -0.024(6) 0.009(6)
C8 0.077(11) 0.033(8) 0.098(14) -0.011(9) -0.059(10) 0.012(8)
C9 0.058(8) 0.075(11) 0.027(7) 0.015(7) -0.010(6) -0.044(8)
C10 0.079(10) 0.119(15) 0.039(8) 0.038(9) -0.018(7) -0.075(11)
C11 0.021(5) 0.020(5) 0.046(7) -0.003(5) -0.004(5) -0.004(4)
C12 0.049(9) 0.124(15) 0.138(16) -0.103(15) -0.064(10) 0.057(10)
C13 0.033(6) 0.015(5) 0.019(5) 0.010(4) 0.002(4) -0.001(4)
C14 0.049(7) 0.021(6) 0.022(6) 0.007(5) -0.004(5) 0.002(5)
C15 0.022(5) 0.028(6) 0.045(7) 0.012(5) 0.009(5) 0.010(5)
C16 0.055(9) 0.049(9) 0.050(9) -0.008(7) 0.017(7) -0.007(7)
C17 0.049(7) 0.009(5) 0.017(5) -0.001(4) -0.007(5) 0.007(5)
C18 0.053(8) 0.019(6) 0.051(8) -0.020(6) -0.018(6) 0.000(6)
C19 0.032(6) 0.019(5) 0.022(5) 0.009(4) -0.008(4) -0.014(5)
C20 0.027(6) 0.075(10) 0.022(6) 0.005(6) 0.002(5) -0.020(6)
C21 0.022(5) 0.015(5) 0.033(6) 0.005(4) -0.006(4) 0.004(4)
C22 0.023(5) 0.032(6) 0.035(7) 0.008(5) -0.005(5) -0.004(5)
C23 0.024(6) 0.030(6) 0.035(7) -0.018(5) -0.005(5) 0.002(5)
C24 0.037(6) 0.054(8) 0.017(6) -0.010(5) 0.002(5) 0.017(6)
C25 0.028(5) 0.011(5) 0.018(5) 0.004(4) 0.008(4) -0.001(4)
C26 0.040(7) 0.039(7) 0.018(6) -0.002(5) 0.013(5) -0.013(6)
C27 0.027(5) 0.013(5) 0.018(5) 0.000(4) 0.006(4) 0.003(4)
C28 0.026(6) 0.017(5) 0.045(7) -0.001(5) -0.001(5) 0.002(4)
F5 0.031(4) 0.048(5) 0.052(5) -0.009(4) -0.010(3) 0.012(3)
F6 0.097(7) 0.052(5) 0.053(5) -0.014(4) 0.027(5) -0.033(5)
F7 0.073(6) 0.054(5) 0.057(6) -0.017(4) 0.002(5) 0.001(5)
F8 0.039(4) 0.036(4) 0.060(5) 0.000(4) -0.015(4) -0.007(3)
B2 0.038(8) 0.055(11) 0.064(11) 0.044(9) -0.018(8) -0.017(8)
F1 0.050(4) 0.056(5) 0.039(4) -0.015(4) 0.009(3) 0.012(4)
F2 0.059(5) 0.024(4) 0.043(4) -0.006(3) -0.021(4) 0.002(3)
F3 0.191(13) 0.093(8) 0.057(6) -0.036(6) -0.077(8) 0.088(9)
F4 0.104(9) 0.086(9) 0.137(11) -0.043(8) 0.049(8) -0.024(7)
B1 0.026(6) 0.027(7) 0.032(7) -0.021(6) -0.012(5) 0.011(5)
Cl1 0.059(2) 0.0442(19) 0.0334(17) -0.0077(14) -0.0014(15) -0.0050(16)
Cl2 0.064(2) 0.058(2) 0.045(2) 0.0016(18) -0.0026(17) 0.0068(19)
C29 0.058(9) 0.050(9) 0.034(7) -0.013(6) 0.006(6) -0.005(7)
Cl3 0.141(5) 0.051(3) 0.129(5) -0.014(3) -0.077(4) 0.009(3)
C30 0.08(2) 0.038(18) 0.09(3) 0.004(17) 0.01(2) 0.010(17)

loop_
_atom_type_symbol
_atom_type_description
_atom_type_scat_dispersion_real
_atom_type_scat_dispersion_imag
_atom_type_scat_source
C C 0.0033 0.0016 'International Tables Vol C Tables 4.2.6.8 and 6.1.1.4'
H H 0.0000 0.0000 'International Tables Vol C Tables 4.2.6.8 and 6.1.1.4'
B B 0.0013 0.0007 'International Tables Vol C Tables 4.2.6.8 and 6.1.1.4'
Cl Cl 0.1484 0.1585 'International Tables Vol C Tables 4.2.6.8 and 6.1.1.4'
F F 0.0171 0.0103 'International Tables Vol C Tables 4.2.6.8 and 6.1.1.4'
N N 0.0061 0.0033 'International Tables Vol C Tables 4.2.6.8 and 6.1.1.4'
P P 0.1023 0.0942 'International Tables Vol C Tables 4.2.6.8 and 6.1.1.4'
Re Re -1.0185 7.2310 'International Tables Vol C Tables 4.2.6.8 and 6.1.1.4'
Se Se -0.0929 2.2259 'International Tables Vol C Tables 4.2.6.8 and 6.1.1.4'

loop_
_geom_angle_atom_site_label_1
_geom_angle_atom_site_label_2
_geom_angle_atom_site_label_3
_geom_angle
_geom_angle_site_symmetry_1
Re3 Re1 Re2 59.976(13) .
Re4 Re1 Re2 89.767(15) .
Re4 Re1 Re3 59.867(13) .
Re6 Re1 Re2 60.002(14) .
Re6 Re1 Re3 89.967(15) .
Re6 Re1 Re4 59.848(14) .
Se1 Re1 Re2 58.53(2) .
Se1 Re1 Re3 118.51(3) .
Se1 Re1 Re4 118.81(3) .
Se1 Re1 Re6 58.98(2) .
Se1 Re1 Se2 89.14(3) .
Se1 Re1 Se5 90.69(3) .
Se1 Re1 Se6 176.38(3) .
Se2 Re1 Re2 58.03(2) .
Se2 Re1 Re3 58.53(2) .
Se2 Re1 Re4 118.37(3) .
Se2 Re1 Re6 118.02(3) .
Se5 Re1 Re2 118.40(3) .
Se5 Re1 Re3 117.96(3) .
Se5 Re1 Re4 58.10(2) .
Se5 Re1 Re6 58.42(2) .
Se5 Re1 Se2 175.67(3) .
Se6 Re1 Re2 118.23(3) .
Se6 Re1 Re3 58.27(2) .
Se6 Re1 Re4 58.55(2) .
Se6 Re1 Re6 118.38(3) .
Se6 Re1 Se2 90.21(3) .
Se6 Re1 Se5 89.68(3) .
P1 Re1 Re2 136.29(6) .
P1 Re1 Re3 136.84(6) .
P1 Re1 Re4 133.89(6) .
P1 Re1 Re6 133.16(6) .
P1 Re1 Se1 91.18(6) .
P1 Re1 Se2 94.34(6) .
P1 Re1 Se5 89.99(7) .
P1 Re1 Se6 92.42(6) .
Re3 Re2 Re1 59.994(13) .
Re5 Re2 Re1 89.835(15) .
Re5 Re2 Re3 59.968(13) .
Re5 Re2 Re6 59.898(13) .
Re6 Re2 Re1 59.764(14) .
Re6 Re2 Re3 89.840(15) .
Se1 Re2 Re1 58.01(2) .
Se1 Re2 Re3 118.00(3) .
Se1 Re2 Re5 118.61(3) .
Se1 Re2 Re6 58.73(2) .
Se1 Re2 Se3 175.87(3) .
Se1 Re2 Se4 90.16(3) .
Se2 Re2 Re1 58.52(2) .
Se2 Re2 Re3 58.69(2) .
Se2 Re2 Re5 118.64(3) .
Se2 Re2 Re6 118.28(3) .
Se2 Re2 Se1 89.13(3) .
Se2 Re2 Se3 89.93(3) .
Se2 Re2 Se4 176.31(3) .
Se3 Re2 Re1 118.21(3) .
Se3 Re2 Re3 58.22(2) .
Se3 Re2 Re5 58.55(2) .
Se3 Re2 Re6 118.43(3) .
Se3 Re2 Se4 90.53(3) .
Se4 Re2 Re1 118.17(3) .
Se4 Re2 Re3 118.67(3) .
Se4 Re2 Re5 58.72(2) .
Se4 Re2 Re6 58.41(2) .
P2 Re2 Re1 134.93(6) .
P2 Re2 Re3 133.21(6) .
P2 Re2 Re5 135.18(6) .
P2 Re2 Re6 136.95(6) .
P2 Re2 Se1 93.19(7) .
P2 Re2 Se2 90.41(6) .
P2 Re2 Se3 90.84(7) .
P2 Re2 Se4 93.24(6) .
Re2 Re3 Re1 60.030(13) .
Re4 Re3 Re1 59.965(13) .
Re4 Re3 Re2 89.855(15) .
Re4 Re3 Re5 59.737(13) .
Re5 Re3 Re1 89.798(15) .
Re5 Re3 Re2 59.867(13) .
Se2 Re3 Re1 58.32(2) .
Se2 Re3 Re2 57.98(2) .
Se2 Re3 Re4 118.25(3) .
Se2 Re3 Re5 117.83(3) .
Se3 Re3 Re1 118.50(3) .
Se3 Re3 Re2 58.48(2) .
Se3 Re3 Re4 118.32(3) .
Se3 Re3 Re5 58.59(2) .
Se3 Re3 Se2 89.65(3) .
Se3 Re3 Se7 89.88(3) .
Se6 Re3 Re1 58.21(2) .
Se6 Re3 Re2 118.23(3) .
Se6 Re3 Re4 58.57(2) .
Se6 Re3 Re5 118.28(3) .
Se6 Re3 Se2 90.04(3) .
Se6 Re3 Se3 176.08(3) .
Se6 Re3 Se7 90.14(3) .
Se7 Re3 Re1 118.42(3) .
Se7 Re3 Re2 118.37(2) .
Se7 Re3 Re4 58.46(2) .
Se7 Re3 Re5 58.51(2) .
Se7 Re3 Se2 175.75(3) .
P3 Re3 Re1 133.47(6) .
P3 Re3 Re2 137.21(6) .
P3 Re3 Re4 132.90(6) .
P3 Re3 Re5 136.64(6) .
P3 Re3 Se2 92.83(6) .
P3 Re3 Se3 94.49(6) .
P3 Re3 Se6 89.43(6) .
P3 Re3 Se7 91.42(6) .
Re3 Re4 Re1 60.168(13) .
Re5 Re4 Re1 90.167(15) .
Re5 Re4 Re3 60.175(13) .
Re5 Re4 Re6 60.128(13) .
Re6 Re4 Re1 59.960(13) .
Re6 Re4 Re3 90.205(15) .
Se5 Re4 Re1 58.60(2) .
Se5 Re4 Re3 118.76(3) .
Se5 Re4 Re5 118.74(3) .
Se5 Re4 Re6 58.62(2) .
Se5 Re4 Se6 89.77(3) .
Se5 Re4 Se7 176.64(3) .
Se5 Re4 Se8 89.90(3) .
Se6 Re4 Re1 58.19(2) .
Se6 Re4 Re3 58.27(2) .
Se6 Re4 Re5 118.42(3) .
Se6 Re4 Re6 118.14(3) .
Se7 Re4 Re1 118.55(3) .
Se7 Re4 Re3 58.39(2) .
Se7 Re4 Re5 58.64(2) .
Se7 Re4 Re6 118.75(2) .
Se7 Re4 Se6 89.91(3) .
Se8 Re4 Re1 118.54(3) .
Se8 Re4 Re3 118.73(3) .
Se8 Re4 Re5 58.57(2) .
Se8 Re4 Re6 58.59(2) .
Se8 Re4 Se6 176.14(3) .
Se8 Re4 Se7 90.20(3) .
P4 Re4 Re1 135.12(6) .
P4 Re4 Re3 137.01(6) .
P4 Re4 Re5 134.63(6) .
P4 Re4 Re6 132.79(6) .
P4 Re4 Se5 90.24(6) .
P4 Re4 Se6 93.81(6) .
P4 Re4 Se7 93.12(6) .
P4 Re4 Se8 90.03(6) .
Re2 Re5 Re3 60.164(13) .
Re4 Re5 Re2 90.230(15) .
Re4 Re5 Re3 60.088(13) .
Re4 Re5 Re6 59.989(13) .
Re6 Re5 Re2 60.111(14) .
Re6 Re5 Re3 90.075(15) .
Se3 Re5 Re2 58.48(2) .
Se3 Re5 Re3 58.27(2) .
Se3 Re5 Re4 118.35(3) .
Se3 Re5 Re6 118.57(3) .
Se3 Re5 Se4 90.37(3) .
Se4 Re5 Re2 58.54(2) .
Se4 Re5 Re3 118.69(3) .
Se4 Re5 Re4 118.41(3) .
Se4 Re5 Re6 58.42(2) .
Se7 Re5 Re2 118.48(2) .
Se7 Re5 Re3 58.33(2) .
Se7 Re5 Re4 58.53(2) .
Se7 Re5 Re6 118.50(2) .
Se7 Re5 Se3 89.58(3) .
Se7 Re5 Se4 176.29(3) .
Se8 Re5 Re2 118.62(3) .
Se8 Re5 Re3 118.58(3) .
Se8 Re5 Re4 58.50(2) .
Se8 Re5 Re6 58.52(2) .
Se8 Re5 Se3 176.29(3) .
Se8 Re5 Se4 89.72(3) .
Se8 Re5 Se7 90.09(3) .
N1 Re5 Re2 136.7(2) .
N1 Re5 Re3 134.8(2) .
N1 Re5 Re4 133.1(2) .
N1 Re5 Re6 135.0(2) .
N1 Re5 Se3 93.2(2) .
N1 Re5 Se4 93.2(2) .
N1 Re5 Se7 90.6(2) .
N1 Re5 Se8 90.5(2) .
Re1 Re6 Re2 60.234(13) .
Re1 Re6 Re5 90.160(16) .
Re4 Re6 Re1 60.192(14) .
Re4 Re6 Re2 90.099(15) .
Re4 Re6 Re5 59.883(13) .
Re5 Re6 Re2 59.990(14) .
Se1 Re6 Re1 58.05(2) .
Se1 Re6 Re2 58.33(2) .
Se1 Re6 Re4 118.22(3) .
Se1 Re6 Re5 118.29(3) .
Se4 Re6 Re1 118.85(3) .
Se4 Re6 Re2 58.62(2) .
Se4 Re6 Re4 118.70(3) .
Se4 Re6 Re5 58.82(2) .
Se4 Re6 Se1 90.04(3) .
Se5 Re6 Re1 58.57(2) .
Se5 Re6 Re2 118.78(3) .
Se5 Re6 Re4 58.27(2) .
Se5 Re6 Re5 118.15(3) .
Se5 Re6 Se1 90.21(3) .
Se5 Re6 Se4 176.53(3) .
Se5 Re6 Se8 89.59(3) .
Se8 Re6 Re1 118.62(3) .
Se8 Re6 Re2 118.42(3) .
Se8 Re6 Re4 58.44(2) .
Se8 Re6 Re5 58.43(2) .
Se8 Re6 Se1 175.95(3) .
Se8 Re6 Se4 89.91(3) .
N3 Re6 Re1 134.0(2) .
N3 Re6 Re2 137.4(2) .
N3 Re6 Re4 132.5(2) .
N3 Re6 Re5 135.8(2) .
N3 Re6 Se1 93.4(2) .
N3 Re6 Se4 93.9(2) .
N3 Re6 Se5 89.6(2) .
N3 Re6 Se8 90.7(2) .
Re1 Se1 Re2 63.46(2) .
Re1 Se1 Re6 62.97(2) .
Re2 Se1 Re6 62.94(2) .
Re1 Se2 Re3 63.15(2) .
Re2 Se2 Re1 63.45(2) .
Re2 Se2 Re3 63.32(2) .
Re2 Se3 Re5 62.97(2) .
Re3 Se3 Re2 63.30(2) .
Re3 Se3 Re5 63.13(2) .
Re2 Se4 Re5 62.74(2) .
Re6 Se4 Re2 62.97(2) .
Re6 Se4 Re5 62.75(2) .
Re4 Se5 Re1 63.30(2) .
Re4 Se5 Re6 63.11(2) .
Re6 Se5 Re1 63.00(2) .
Re1 Se6 Re3 63.52(2) .
Re1 Se6 Re4 63.26(2) .
Re3 Se6 Re4 63.17(2) .
Re3 Se7 Re4 63.15(2) .
Re3 Se7 Re5 63.17(2) .
Re4 Se7 Re5 62.83(2) .
Re4 Se8 Re5 62.93(2) .
Re4 Se8 Re6 62.98(2) .
Re5 Se8 Re6 63.05(2) .
C1 P1 Re1 113.1(3) .
C1 P1 C3 104.8(5) .
C1 P1 C5 104.2(5) .
C3 P1 Re1 117.1(4) .
C5 P1 Re1 115.3(4) .
C5 P1 C3 100.8(5) .
C7 P2 Re2 113.8(4) .
C7 P2 C11 100.1(5) .
C9 P2 Re2 113.1(4) .
C9 P2 C7 106.4(7) .
C9 P2 C11 105.8(6) .
C11 P2 Re2 116.4(4) .
C13 P3 Re3 111.8(3) .
C13 P3 C17 104.8(5) .
C15 P3 Re3 115.3(4) .
C15 P3 C13 104.0(5) .
C15 P3 C17 102.2(6) .
C17 P3 Re3 117.3(3) .
C19 P4 Re4 116.0(3) .
C21 P4 Re4 112.6(3) .
C21 P4 C19 106.1(5) .
C23 P4 Re4 115.8(4) .
C23 P4 C19 99.8(5) .
C23 P4 C21 105.0(5) .
Re5 N1 H1 122(6) .
C25 N1 Re5 132.7(7) .
C25 N1 H1 105(6) .
H2A N2 H2B 100(10) .
C25 N2 H2A 121(9) .
C25 N2 H2B 138(9) .
Re6 N3 H3 110(8) .
C27 N3 Re6 135.3(7) .
C27 N3 H3 114(8) .
H4A N4 H4B 129(10) .
C27 N4 H4A 115(8) .
C27 N4 H4B 114(9) .
P1 C1 H1A 108.2 .
P1 C1 H1B 108.2 .
H1A C1 H1B 107.3 .
C2 C1 P1 116.4(7) .
C2 C1 H1A 108.2 .
C2 C1 H1B 108.2 .
C1 C2 H2C 109.5 .
C1 C2 H2D 109.5 .
C1 C2 H2E 109.5 .
H2C C2 H2D 109.5 .
H2C C2 H2E 109.5 .
H2D C2 H2E 109.5 .
P1 C3 H3A 108.4 .
P1 C3 H3B 108.4 .
H3A C3 H3B 107.5 .
C4 C3 P1 115.5(7) .
C4 C3 H3A 108.4 .
C4 C3 H3B 108.4 .
C3 C4 H4C 109.5 .
C3 C4 H4D 109.5 .
C3 C4 H4E 109.5 .
H4C C4 H4D 109.5 .
H4C C4 H4E 109.5 .
H4D C4 H4E 109.5 .
P1 C5 H5A 108.7 .
P1 C5 H5B 108.7 .
H5A C5 H5B 107.6 .
C6 C5 P1 114.4(7) .
C6 C5 H5A 108.7 .
C6 C5 H5B 108.7 .
C5 C6 H6A 109.5 .
C5 C6 H6B 109.5 .
C5 C6 H6C 109.5 .
H6A C6 H6B 109.5 .
H6A C6 H6C 109.5 .
H6B C6 H6C 109.5 .
P2 C7 H7A 108.5 .
P2 C7 H7B 108.5 .
H7A C7 H7B 107.5 .
C8 C7 P2 115.0(11) .
C8 C7 H7A 108.5 .
C8 C7 H7B 108.5 .
C7 C8 H8A 109.5 .
C7 C8 H8B 109.5 .
C7 C8 H8C 109.5 .
H8A C8 H8B 109.5 .
H8A C8 H8C 109.5 .
H8B C8 H8C 109.5 .
P2 C9 H9A 108.7 .
P2 C9 H9B 108.7 .
H9A C9 H9B 107.6 .
C10 C9 P2 114.2(9) .
C10 C9 H9A 108.7 .
C10 C9 H9B 108.7 .
C9 C10 H10A 109.5 .
C9 C10 H10B 109.5 .
C9 C10 H10C 109.5 .
H10A C10 H10B 109.5 .
H10A C10 H10C 109.5 .
H10B C10 H10C 109.5 .
P2 C11 H11A 107.6 .
P2 C11 H11B 107.6 .
H11A C11 H11B 107.0 .
C12 C11 P2 118.9(11) .
C12 C11 H11A 107.6 .
C12 C11 H11B 107.6 .
C11 C12 H12A 109.5 .
C11 C12 H12B 109.5 .
C11 C12 H12C 109.5 .
H12A C12 H12B 109.5 .
H12A C12 H12C 109.5 .
H12B C12 H12C 109.5 .
P3 C13 H13A 108.0 .
P3 C13 H13B 108.0 .
H13A C13 H13B 107.3 .
C14 C13 P3 117.1(8) .
C14 C13 H13A 108.0 .
C14 C13 H13B 108.0 .
C13 C14 H14A 109.5 .
C13 C14 H14B 109.5 .
C13 C14 H14C 109.5 .
H14A C14 H14B 109.5 .
H14A C14 H14C 109.5 .
H14B C14 H14C 109.5 .
P3 C15 H15A 109.8 .
P3 C15 H15B 109.8 .
H15A C15 H15B 108.3 .
C16 C15 P3 109.2(9) .
C16 C15 H15A 109.8 .
C16 C15 H15B 109.8 .
C15 C16 H16A 109.5 .
C15 C16 H16B 109.5 .
C15 C16 H16C 109.5 .
H16A C16 H16B 109.5 .
H16A C16 H16C 109.5 .
H16B C16 H16C 109.5 .
P3 C17 H17A 108.3 .
P3 C17 H17B 108.3 .
H17A C17 H17B 107.4 .
C18 C17 P3 115.9(8) .
C18 C17 H17A 108.3 .
C18 C17 H17B 108.3 .
C17 C18 H18A 109.5 .
C17 C18 H18B 109.5 .
C17 C18 H18C 109.5 .
H18A C18 H18B 109.5 .
H18A C18 H18C 109.5 .
H18B C18 H18C 109.5 .
P4 C19 H19A 108.9 .
P4 C19 H19B 108.9 .
H19A C19 H19B 107.7 .
C20 C19 P4 113.4(8) .
C20 C19 H19A 108.9 .
C20 C19 H19B 108.9 .
C19 C20 H20A 109.5 .
C19 C20 H20B 109.5 .
C19 C20 H20C 109.5 .
H20A C20 H20B 109.5 .
H20A C20 H20C 109.5 .
H20B C20 H20C 109.5 .
P4 C21 H21A 108.3 .
P4 C21 H21B 108.3 .
H21A C21 H21B 107.4 .
C22 C21 P4 115.9(8) .
C22 C21 H21A 108.3 .
C22 C21 H21B 108.3 .
C21 C22 H22A 109.5 .
C21 C22 H22B 109.5 .
C21 C22 H22C 109.5 .
H22A C22 H22B 109.5 .
H22A C22 H22C 109.5 .
H22B C22 H22C 109.5 .
P4 C23 H23A 108.7 .
P4 C23 H23B 108.7 .
H23A C23 H23B 107.6 .
C24 C23 P4 114.4(8) .
C24 C23 H23A 108.7 .
C24 C23 H23B 108.7 .
C23 C24 H24A 109.5 .
C23 C24 H24B 109.5 .
C23 C24 H24C 109.5 .
H24A C24 H24B 109.5 .
H24A C24 H24C 109.5 .
H24B C24 H24C 109.5 .
N1 C25 N2 123.4(9) .
N1 C25 C26 120.8(9) .
N2 C25 C26 115.9(9) .
C25 C26 H26A 109.5 .
C25 C26 H26B 109.5 .
C25 C26 H26C 109.5 .
H26A C26 H26B 109.5 .
H26A C26 H26C 109.5 .
H26B C26 H26C 109.5 .
N3 C27 N4 120.6(9) .
N3 C27 C28 121.7(9) .
N4 C27 C28 117.7(9) .
C27 C28 H28A 109.5 .
C27 C28 H28B 109.5 .
C27 C28 H28C 109.5 .
H28A C28 H28B 109.5 .
H28A C28 H28C 109.5 .
H28B C28 H28C 109.5 .
F5 B2 F7 105.9(11) .
F6 B2 F5 114.9(14) .
F6 B2 F7 101.6(13) .
F8 B2 F5 112.4(13) .
F8 B2 F6 117.5(13) .
F8 B2 F7 102.3(13) .
F1 B1 F2 113.0(10) .
F1 B1 F4 102.1(10) .
F2 B1 F4 101.9(11) .
F3 B1 F1 117.5(12) .
F3 B1 F2 113.2(11) .
F3 B1 F4 107.1(13) .
Cl1 C29 H29A 109.6 .
Cl1 C29 H29B 109.6 .
Cl2 C29 Cl1 110.3(8) .
Cl2 C29 H29A 109.6 .
Cl2 C29 H29B 109.6 .
H29A C29 H29B 108.1 .
C30 Cl3 C30 75.0(18) 3_576
Cl3 C30 Cl3 105.0(18) 3_576
Cl3 C30 H30A 110.8 3_576
Cl3 C30 H30A 110.8 .
Cl3 C30 H30B 110.8 .
Cl3 C30 H30B 110.8 3_576
H30A C30 H30B 108.8 .

loop_
_geom_bond_atom_site_label_1
_geom_bond_atom_site_label_2
_geom_bond_distance
_geom_bond_site_symmetry_2
Re1 Re2 2.6488(5) .
Re1 Re3 2.6479(5) .
Re1 Re4 2.6425(5) .
Re1 Re6 2.6363(5) .
Re1 Se1 2.5112(10) .
Re1 Se2 2.5255(10) .
Re1 Se5 2.5247(10) .
Re1 Se6 2.5147(9) .
Re1 P1 2.472(2) .
Re2 Re3 2.6474(5) .
Re2 Re5 2.6395(5) .
Re2 Re6 2.6427(5) .
Re2 Se1 2.5255(10) .
Re2 Se2 2.5121(10) .
Re2 Se3 2.5261(10) .
Re2 Se4 2.5327(10) .
Re2 P2 2.490(3) .
Re3 Re4 2.6399(5) .
Re3 Re5 2.6422(5) .
Re3 Se2 2.5313(9) .
Re3 Se3 2.5192(9) .
Re3 Se6 2.5162(9) .
Re3 Se7 2.5199(9) .
Re3 P3 2.477(2) .
Re4 Re5 2.6305(5) .
Re4 Re6 2.6333(5) .
Re4 Se5 2.5113(10) .
Re4 Se6 2.5242(9) .
Re4 Se7 2.5218(9) .
Re4 Se8 2.5189(10) .
Re4 P4 2.479(2) .
Re5 Re6 2.6370(5) .
Re5 Se3 2.5279(10) .
Re5 Se4 2.5376(10) .
Re5 Se7 2.5249(9) .
Re5 Se8 2.5205(10) .
Re5 N1 2.145(8) .
Re6 Se1 2.5365(10) .
Re6 Se4 2.5270(10) .
Re6 Se5 2.5206(10) .
Re6 Se8 2.5228(10) .
Re6 N3 2.131(8) .
P1 C1 1.816(10) .
P1 C3 1.836(11) .
P1 C5 1.835(10) .
P2 C7 1.827(12) .
P2 C9 1.823(13) .
P2 C11 1.829(11) .
P3 C13 1.821(10) .
P3 C15 1.819(11) .
P3 C17 1.833(10) .
P4 C19 1.833(10) .
P4 C21 1.827(10) .
P4 C23 1.827(11) .
N1 H1 0.98(11) .
N1 C25 1.303(12) .
N2 H2A 0.83(2) .
N2 H2B 0.82(2) .
N2 C25 1.306(14) .
N3 H3 0.83(2) .
N3 C27 1.319(13) .
N4 H4A 0.83(2) .
N4 H4B 0.83(2) .
N4 C27 1.319(14) .
C1 H1A 0.9900 .
C1 H1B 0.9900 .
C1 C2 1.549(14) .
C2 H2C 0.9800 .
C2 H2D 0.9800 .
C2 H2E 0.9800 .
C3 H3A 0.9900 .
C3 H3B 0.9900 .
C3 C4 1.539(16) .
C4 H4C 0.9800 .
C4 H4D 0.9800 .
C4 H4E 0.9800 .
C5 H5A 0.9900 .
C5 H5B 0.9900 .
C5 C6 1.516(16) .
C6 H6A 0.9800 .
C6 H6B 0.9800 .
C6 H6C 0.9800 .
C7 H7A 0.9900 .
C7 H7B 0.9900 .
C7 C8 1.537(18) .
C8 H8A 0.9800 .
C8 H8B 0.9800 .
C8 H8C 0.9800 .
C9 H9A 0.9900 .
C9 H9B 0.9900 .
C9 C10 1.559(18) .
C10 H10A 0.9800 .
C10 H10B 0.9800 .
C10 H10C 0.9800 .
C11 H11A 0.9900 .
C11 H11B 0.9900 .
C11 C12 1.506(18) .
C12 H12A 0.9800 .
C12 H12B 0.9800 .
C12 H12C 0.9800 .
C13 H13A 0.9900 .
C13 H13B 0.9900 .
C13 C14 1.527(14) .
C14 H14A 0.9800 .
C14 H14B 0.9800 .
C14 H14C 0.9800 .
C15 H15A 0.9900 .
C15 H15B 0.9900 .
C15 C16 1.602(18) .
C16 H16A 0.9800 .
C16 H16B 0.9800 .
C16 H16C 0.9800 .
C17 H17A 0.9900 .
C17 H17B 0.9900 .
C17 C18 1.516(17) .
C18 H18A 0.9800 .
C18 H18B 0.9800 .
C18 H18C 0.9800 .
C19 H19A 0.9900 .
C19 H19B 0.9900 .
C19 C20 1.544(16) .
C20 H20A 0.9800 .
C20 H20B 0.9800 .
C20 H20C 0.9800 .
C21 H21A 0.9900 .
C21 H21B 0.9900 .
C21 C22 1.548(14) .
C22 H22A 0.9800 .
C22 H22B 0.9800 .
C22 H22C 0.9800 .
C23 H23A 0.9900 .
C23 H23B 0.9900 .
C23 C24 1.529(17) .
C24 H24A 0.9800 .
C24 H24B 0.9800 .
C24 H24C 0.9800 .
C25 C26 1.504(13) .
C26 H26A 0.9800 .
C26 H26B 0.9800 .
C26 H26C 0.9800 .
C27 C28 1.491(14) .
C28 H28A 0.9800 .
C28 H28B 0.9800 .
C28 H28C 0.9800 .
F5 B2 1.391(18) .
F6 B2 1.334(17) .
F7 B2 1.54(2) .
F8 B2 1.324(16) .
F1 B1 1.364(14) .
F2 B1 1.388(13) .
F3 B1 1.291(15) .
F4 B1 1.442(19) .
Cl1 C29 1.778(15) .
Cl2 C29 1.770(15) .
C29 H29A 0.9900 .
C29 H29B 0.9900 .
Cl3 C30 1.75(3) 3_576
Cl3 C30 1.89(4) .
C30 Cl3 1.75(3) 3_576
C30 H30A 0.9900 .
C30 H30B 0.9900 .

loop_
_geom_hbond_atom_site_label_D
_geom_hbond_atom_site_label_H
_geom_hbond_atom_site_label_A
_geom_hbond_distance_DH
_geom_hbond_distance_HA
_geom_hbond_distance_DA
_geom_hbond_angle_DHA
_geom_hbond_site_symmetry_A
N2 H2A F5 0.83(2) 2.02(3) 2.836(11) 167(12) 4_675
N3 H3 F8 0.83(2) 2.08(3) 2.892(11) 168(11) 4_575
N4 H4A F2 0.83(2) 2.05(3) 2.871(11) 174(12) 1_565

loop_
_geom_torsion_atom_site_label_1
_geom_torsion_atom_site_label_2
_geom_torsion_atom_site_label_3
_geom_torsion_atom_site_label_4
_geom_torsion
_geom_torsion_site_symmetry_1
_geom_torsion_site_symmetry_4
Re1 P1 C1 C2 179.8(7) . .
Re1 P1 C3 C4 61.3(9) . .
Re1 P1 C5 C6 -69.1(9) . .
Re2 P2 C7 C8 -76.1(12) . .
Re2 P2 C9 C10 -178.7(12) . .
Re2 P2 C11 C12 62.9(13) . .
Re3 P3 C13 C14 176.6(7) . .
Re3 P3 C15 C16 -78.2(9) . .
Re3 P3 C17 C18 -61.9(9) . .
Re4 P4 C19 C20 66.6(8) . .
Re4 P4 C21 C22 179.3(7) . .
Re4 P4 C23 C24 -65.0(9) . .
Re5 N1 C25 N2 -0.8(16) . .
Re5 N1 C25 C26 -179.1(8) . .
Re6 N3 C27 N4 5.1(16) . .
Re6 N3 C27 C28 -175.5(8) . .
C1 P1 C3 C4 -64.9(9) . .
C1 P1 C5 C6 55.4(9) . .
C3 P1 C1 C2 -51.5(10) . .
C3 P1 C5 C6 163.8(8) . .
C5 P1 C1 C2 54.0(10) . .
C5 P1 C3 C4 -172.9(8) . .
C7 P2 C9 C10 55.7(15) . .
C7 P2 C11 C12 -174.0(13) . .
C9 P2 C7 C8 49.1(12) . .
C9 P2 C11 C12 -63.6(14) . .
C11 P2 C7 C8 159.0(11) . .
C11 P2 C9 C10 -50.2(15) . .
C13 P3 C15 C16 159.0(9) . .
C13 P3 C17 C18 62.7(9) . .
C15 P3 C13 C14 -58.3(10) . .
C15 P3 C17 C18 171.0(9) . .
C17 P3 C13 C14 48.6(10) . .
C17 P3 C15 C16 50.2(9) . .
C19 P4 C21 C22 -52.8(10) . .
C19 P4 C23 C24 169.7(8) . .
C21 P4 C19 C20 -59.3(9) . .
C21 P4 C23 C24 60.0(9) . .
C23 P4 C19 C20 -168.2(8) . .
C23 P4 C21 C22 52.4(10) . .
C30 Cl3 C30 Cl3 0.001(1) 3_576 3_576
